data_7107826
loop_
_publ_author_name
'Gang Li'
'Hieu M. Duong'
'Zhonghan Zhang'
'Jinchong Xiao'
'Lei Liu'
'Yanli Zhao'
'Hua Zhang'
'Fengwei Huo'
'Shuzhou Li'
'Jan Ma'
'Fred Wudl'
'Qichun Zhang'

_publ_section_title
;
 Approaching a stable, green twisted heteroacene through 'clean reaction'
 strategy
;
_journal_name_full Chem.Commun.
_journal_page_first 5974
_journal_paper_doi 10.1039/c2cc32048g
_journal_volume 48
_journal_year 2012
_chemical_formula_sum 'C55 H37 Cl3 N2 O2'
_chemical_formula_weight 864.22
_chemical_name_systematic
;
?
;
_space_group_IT_number 2
_symmetry_cell_setting triclinic
_symmetry_space_group_name_Hall '-P 1'
_symmetry_space_group_name_H-M 'P -1'
_atom_sites_solution_hydrogens geom
_atom_sites_solution_primary direct
_atom_sites_solution_secondary difmap
_audit_creation_method SHELXL-97
_cell_angle_alpha 102.152(5)
_cell_angle_beta 96.560(5)
_cell_angle_gamma 104.691(5)
_cell_formula_units_Z 2
_cell_length_a 10.887(4)
_cell_length_b 11.448(4)
_cell_length_c 17.595(6)
_cell_measurement_reflns_used 7689
_cell_measurement_temperature 100(2)
_cell_measurement_theta_max 28.21
_cell_measurement_theta_min 2.39
_cell_volume 2040.9(12)
_computing_cell_refinement 'Bruker SMART'
_computing_data_collection 'Bruker SMART'
_computing_data_reduction 'Bruker SAINT'
_computing_molecular_graphics 'Bruker SHELXTL'
_computing_publication_material 'Bruker SHELXTL'
_computing_structure_refinement 'SHELXL-97 (Sheldrick, 1997)'
_computing_structure_solution 'SHELXS-97 (Sheldrick, 1990)'
_diffrn_ambient_temperature 100(2)
_diffrn_measured_fraction_theta_full 0.938
_diffrn_measured_fraction_theta_max 0.938
_diffrn_measurement_device_type 'CCD area detector'
_diffrn_measurement_method 'phi and omega scans'
_diffrn_radiation_monochromator graphite
_diffrn_radiation_source 'fine-focus sealed tube'
_diffrn_radiation_type MoK\a
_diffrn_radiation_wavelength 0.71073
_diffrn_reflns_av_R_equivalents 0.0403
_diffrn_reflns_av_sigmaI/netI 0.0767
_diffrn_reflns_limit_h_max 14
_diffrn_reflns_limit_h_min -14
_diffrn_reflns_limit_k_max 15
_diffrn_reflns_limit_k_min -14
_diffrn_reflns_limit_l_max 22
_diffrn_reflns_limit_l_min -22
_diffrn_reflns_number 18317
_diffrn_reflns_theta_full 28.29
_diffrn_reflns_theta_max 28.29
_diffrn_reflns_theta_min 1.90
_diffrn_standards_decay_% 0
_exptl_absorpt_coefficient_mu 0.274
_exptl_absorpt_correction_T_max 0.9838
_exptl_absorpt_correction_T_min 0.9473
_exptl_absorpt_correction_type multi-scan
_exptl_absorpt_process_details 'Sadabs (Bruker)'
_exptl_crystal_colour colorless
_exptl_crystal_density_diffrn 1.406
_exptl_crystal_density_meas 0
_exptl_crystal_density_method 'not measured'
_exptl_crystal_description plate
_exptl_crystal_F_000 896
_exptl_crystal_size_max 0.20
_exptl_crystal_size_mid 0.18
_exptl_crystal_size_min 0.06
_refine_diff_density_max 0.417
_refine_diff_density_min -0.310
_refine_diff_density_rms 0.068
_refine_ls_extinction_method none
_refine_ls_goodness_of_fit_ref 0.769
_refine_ls_hydrogen_treatment mixed
_refine_ls_matrix_type full
_refine_ls_number_parameters 561
_refine_ls_number_reflns 9525
_refine_ls_number_restraints 0
_refine_ls_restrained_S_all 0.769
_refine_ls_R_factor_all 0.0902
_refine_ls_R_factor_gt 0.0484
_refine_ls_shift/su_max 0.001
_refine_ls_shift/su_mean 0.000
_refine_ls_structure_factor_coef Fsqd
_refine_ls_weighting_details 'calc w=1/[\s^2^(Fo^2^)+(0.0521P)^2^+6.1278P] where P=(Fo^2^+2Fc^2^)/3'
_refine_ls_weighting_scheme calc
_refine_ls_wR_factor_gt 0.1068
_refine_ls_wR_factor_ref 0.1323
_reflns_number_gt 6235
_reflns_number_total 9525
_reflns_threshold_expression >2sigma(I)
_cod_data_source_file c2cc32048g.txt
_cod_data_source_block 0
_cod_original_cell_volume 2041.0(11)
_cod_original_sg_symbol_H-M P-1
_cod_database_code 7107826

loop_
_symmetry_equiv_pos_as_xyz
'x, y, z'
'-x, -y, -z'

loop_
_atom_site_label
_atom_site_type_symbol
_atom_site_fract_x
_atom_site_fract_y
_atom_site_fract_z
_atom_site_U_iso_or_equiv
_atom_site_adp_type
_atom_site_occupancy
_atom_site_symmetry_multiplicity
_atom_site_calc_flag
_atom_site_refinement_flags
O1 O -0.01016(18) 0.58530(16) 0.91647(11) 0.0199(4) Uani 1 1 d .
O2 O -0.23251(17) 0.22610(17) 0.93249(11) 0.0205(4) Uani 1 1 d .
N1 N 0.1019(2) 0.44234(19) 0.92015(12) 0.0151(4) Uani 1 1 d .
N2 N -0.0261(2) 0.23741(19) 0.91740(12) 0.0155(4) Uani 1 1 d .
C1 C 0.2008(2) 0.0564(2) 0.45594(15) 0.0166(5) Uani 1 1 d .
H1 H 0.2224 0.0389 0.5054 0.020 Uiso 1 1 calc R
C2 C 0.2409(2) -0.0040(2) 0.39009(15) 0.0188(5) Uani 1 1 d .
H2 H 0.2901 -0.0603 0.3955 0.023 Uiso 1 1 calc R
C3 C 0.2097(2) 0.0174(2) 0.31723(15) 0.0185(5) Uani 1 1 d .
H3 H 0.2384 -0.0232 0.2728 0.022 Uiso 1 1 calc R
C4 C 0.1358(2) 0.0987(2) 0.30879(15) 0.0167(5) Uani 1 1 d .
C5 C 0.1012(3) 0.1211(3) 0.23264(16) 0.0227(6) Uani 1 1 d .
H5 H 0.1272 0.0781 0.1878 0.027 Uiso 1 1 calc R
C6 C 0.0327(3) 0.2016(3) 0.22387(16) 0.0224(6) Uani 1 1 d .
H6 H 0.0139 0.2167 0.1734 0.027 Uiso 1 1 calc R
C7 C -0.0125(2) 0.2649(2) 0.28941(15) 0.0186(5) Uani 1 1 d .
C8 C -0.0812(3) 0.3508(2) 0.28049(16) 0.0205(6) Uani 1 1 d .
H8 H -0.0998 0.3668 0.2302 0.025 Uiso 1 1 calc R
C9 C -0.1217(2) 0.4119(2) 0.34444(16) 0.0186(5) Uani 1 1 d .
H9 H -0.1648 0.4729 0.3388 0.022 Uiso 1 1 calc R
C10 C -0.0998(2) 0.3849(2) 0.41783(15) 0.0168(5) Uani 1 1 d .
H10 H -0.1281 0.4285 0.4614 0.020 Uiso 1 1 calc R
C11 C -0.0376(2) 0.2957(2) 0.42881(14) 0.0141(5) Uani 1 1 d .
C12 C -0.0172(2) 0.2627(2) 0.50590(14) 0.0140(5) Uani 1 1 d .
C13 C -0.0907(2) 0.2886(2) 0.56434(14) 0.0137(5) Uani 1 1 d .
C14 C -0.2164(2) 0.3165(2) 0.54643(14) 0.0148(5) Uani 1 1 d .
C15 C -0.3175(2) 0.2254(2) 0.49407(15) 0.0172(5) Uani 1 1 d .
H15 H -0.3058 0.1472 0.4706 0.021 Uiso 1 1 calc R
C16 C -0.4360(3) 0.2479(3) 0.47579(16) 0.0238(6) Uani 1 1 d .
H16 H -0.5050 0.1851 0.4402 0.029 Uiso 1 1 calc R
C17 C -0.4526(3) 0.3624(3) 0.50974(17) 0.0274(7) Uani 1 1 d .
H17 H -0.5325 0.3788 0.4964 0.033 Uiso 1 1 calc R
C18 C -0.3533(3) 0.4524(3) 0.56276(17) 0.0256(6) Uani 1 1 d .
H18 H -0.3656 0.5302 0.5864 0.031 Uiso 1 1 calc R
C19 C -0.2359(3) 0.4302(2) 0.58173(15) 0.0189(5) Uani 1 1 d .
H19 H -0.1684 0.4924 0.6188 0.023 Uiso 1 1 calc R
C20 C -0.0510(2) 0.2815(2) 0.64266(14) 0.0136(5) Uani 1 1 d .
C21 C -0.1203(2) 0.3120(2) 0.70490(14) 0.0142(5) Uani 1 1 d .
H21 H -0.2001 0.3294 0.6931 0.017 Uiso 1 1 calc R
C22 C -0.0730(2) 0.3162(2) 0.78121(14) 0.0142(5) Uani 1 1 d .
C23 C -0.1266(2) 0.3659(2) 0.85529(14) 0.0142(5) Uani 1 1 d .
C24 C -0.2452(2) 0.4100(2) 0.83663(14) 0.0161(5) Uani 1 1 d .
C25 C -0.2324(3) 0.5078(2) 0.79936(15) 0.0186(5) Uani 1 1 d .
H25 H -0.1505 0.5459 0.7882 0.022 Uiso 1 1 calc R
C26 C -0.3368(3) 0.5508(2) 0.77820(16) 0.0212(6) Uani 1 1 d .
H26 H -0.3258 0.6172 0.7528 0.025 Uiso 1 1 calc R
C27 C -0.4566(3) 0.4967(3) 0.79420(16) 0.0231(6) Uani 1 1 d .
H27 H -0.5283 0.5257 0.7800 0.028 Uiso 1 1 calc R
C28 C -0.4709(3) 0.3997(3) 0.83113(17) 0.0236(6) Uani 1 1 d .
H28 H -0.5529 0.3625 0.8425 0.028 Uiso 1 1 calc R
C29 C -0.3669(3) 0.3559(2) 0.85185(16) 0.0203(5) Uani 1 1 d .
H29 H -0.3788 0.2886 0.8766 0.024 Uiso 1 1 calc R
C30 C -0.0077(2) 0.4776(2) 0.90219(14) 0.0148(5) Uani 1 1 d .
C31 C 0.0857(2) 0.3063(2) 0.88804(14) 0.0152(5) Uani 1 1 d .
C32 C 0.2030(2) 0.2662(2) 0.91408(15) 0.0171(5) Uani 1 1 d .
C33 C 0.2906(3) 0.3312(3) 0.98328(15) 0.0205(6) Uani 1 1 d .
H33 H 0.2776 0.4032 1.0157 0.025 Uiso 1 1 calc R
C34 C 0.3969(3) 0.2917(3) 1.00527(16) 0.0228(6) Uani 1 1 d .
H34 H 0.4580 0.3385 1.0515 0.027 Uiso 1 1 calc R
C35 C 0.4142(3) 0.1841(3) 0.96010(17) 0.0270(6) Uani 1 1 d .
H35 H 0.4882 0.1586 0.9744 0.032 Uiso 1 1 calc R
C36 C 0.3232(3) 0.1141(3) 0.89411(16) 0.0253(6) Uani 1 1 d .
H36 H 0.3326 0.0384 0.8644 0.030 Uiso 1 1 calc R
C37 C 0.2186(3) 0.1547(2) 0.87149(15) 0.0200(5) Uani 1 1 d .
H37 H 0.1563 0.1060 0.8263 0.024 Uiso 1 1 calc R
C38 C -0.1376(2) 0.2686(2) 0.90520(14) 0.0152(5) Uani 1 1 d .
C39 C 0.0445(2) 0.2863(2) 0.79901(14) 0.0152(5) Uani 1 1 d .
C40 C 0.1121(2) 0.2574(2) 0.74133(14) 0.0145(5) Uani 1 1 d .
H40 H 0.1928 0.2423 0.7546 0.017 Uiso 1 1 calc R
C41 C 0.0639(2) 0.2492(2) 0.66070(14) 0.0134(5) Uani 1 1 d .
C42 C 0.1274(2) 0.2049(2) 0.59921(14) 0.0142(5) Uani 1 1 d .
C43 C 0.2401(2) 0.1616(2) 0.62513(14) 0.0139(5) Uani 1 1 d .
C44 C 0.2215(3) 0.0528(2) 0.65172(15) 0.0177(5) Uani 1 1 d .
H44 H 0.1364 0.0051 0.6518 0.021 Uiso 1 1 calc R
C45 C 0.3255(3) 0.0133(3) 0.67807(15) 0.0205(6) Uani 1 1 d .
H45 H 0.3114 -0.0614 0.6954 0.025 Uiso 1 1 calc R
C46 C 0.4497(3) 0.0835(3) 0.67894(16) 0.0241(6) Uani 1 1 d .
H46 H 0.5213 0.0568 0.6966 0.029 Uiso 1 1 calc R
C47 C 0.4698(3) 0.1929(3) 0.65398(16) 0.0240(6) Uani 1 1 d .
H47 H 0.5551 0.2411 0.6546 0.029 Uiso 1 1 calc R
C48 C 0.3652(2) 0.2323(2) 0.62799(15) 0.0181(5) Uani 1 1 d .
H48 H 0.3797 0.3083 0.6121 0.022 Uiso 1 1 calc R
C49 C 0.0831(2) 0.2045(2) 0.52069(14) 0.0134(5) Uani 1 1 d .
C50 C 0.1301(2) 0.1415(2) 0.45176(14) 0.0140(5) Uani 1 1 d .
C51 C 0.0938(2) 0.1603(2) 0.37569(14) 0.0143(5) Uani 1 1 d .
C52 C 0.0147(2) 0.2402(2) 0.36512(14) 0.0143(5) Uani 1 1 d .
C53 C 0.2226(2) 0.5335(2) 0.91669(16) 0.0208(6) Uani 1 1 d .
H53A H 0.2584 0.5001 0.8711 0.031 Uiso 1 1 calc R
H53B H 0.2848 0.5496 0.9652 0.031 Uiso 1 1 calc R
H53C H 0.2049 0.6115 0.9115 0.031 Uiso 1 1 calc R
C54 C -0.0133(3) 0.1586(2) 0.97194(16) 0.0204(6) Uani 1 1 d .
H54A H -0.0966 0.1283 0.9879 0.031 Uiso 1 1 calc R
H54B H 0.0513 0.2073 1.0188 0.031 Uiso 1 1 calc R
H54C H 0.0138 0.0874 0.9456 0.031 Uiso 1 1 calc R
C1S C 0.4718(3) 0.1814(3) 0.17581(17) 0.0230(6) Uani 1 1 d .
H1S H 0.4217 0.2345 0.1562 0.028 Uiso 1 1 calc R
Cl1 Cl 0.38359(7) 0.02432(6) 0.13645(4) 0.02552(16) Uani 1 1 d .
Cl2 Cl 0.49617(8) 0.22099(7) 0.28010(4) 0.03068(17) Uani 1 1 d .
Cl3 Cl 0.62102(7) 0.21178(7) 0.14354(5) 0.03102(18) Uani 1 1 d .

loop_
_atom_site_aniso_label
_atom_site_aniso_U_11
_atom_site_aniso_U_22
_atom_site_aniso_U_33
_atom_site_aniso_U_23
_atom_site_aniso_U_13
_atom_site_aniso_U_12
O1 0.0241(10) 0.0136(9) 0.0213(9) 0.0031(7) 0.0037(8) 0.0055(8)
O2 0.0193(9) 0.0198(9) 0.0241(10) 0.0087(8) 0.0069(8) 0.0048(8)
N1 0.0159(10) 0.0131(10) 0.0145(10) 0.0011(8) 0.0024(8) 0.0028(8)
N2 0.0183(11) 0.0151(10) 0.0148(10) 0.0058(8) 0.0059(8) 0.0048(9)
C1 0.0180(12) 0.0157(12) 0.0149(12) 0.0014(10) 0.0030(10) 0.0047(10)
C2 0.0174(12) 0.0159(12) 0.0221(13) -0.0001(11) 0.0050(11) 0.0065(10)
C3 0.0210(13) 0.0170(13) 0.0165(12) 0.0002(10) 0.0082(10) 0.0046(11)
C4 0.0159(12) 0.0153(12) 0.0168(12) 0.0040(10) 0.0020(10) 0.0015(10)
C5 0.0260(14) 0.0260(14) 0.0144(13) 0.0011(11) 0.0069(11) 0.0060(12)
C6 0.0277(15) 0.0239(14) 0.0141(12) 0.0059(11) 0.0023(11) 0.0042(12)
C7 0.0175(12) 0.0200(13) 0.0163(12) 0.0052(10) 0.0014(10) 0.0022(10)
C8 0.0197(13) 0.0223(13) 0.0177(13) 0.0093(11) -0.0003(11) 0.0013(11)
C9 0.0164(12) 0.0175(12) 0.0229(13) 0.0083(11) 0.0016(10) 0.0048(10)
C10 0.0157(12) 0.0175(12) 0.0177(12) 0.0062(10) 0.0034(10) 0.0038(10)
C11 0.0131(11) 0.0143(12) 0.0135(12) 0.0035(10) 0.0005(9) 0.0022(9)
C12 0.0157(12) 0.0123(11) 0.0133(12) 0.0024(9) 0.0025(10) 0.0036(9)
C13 0.0147(11) 0.0100(11) 0.0162(12) 0.0026(9) 0.0020(10) 0.0038(9)
C14 0.0178(12) 0.0197(12) 0.0126(11) 0.0086(10) 0.0056(10) 0.0103(10)
C15 0.0181(12) 0.0203(13) 0.0166(12) 0.0087(10) 0.0044(10) 0.0076(10)
C16 0.0173(13) 0.0365(16) 0.0188(13) 0.0136(12) 0.0007(11) 0.0054(12)
C17 0.0213(14) 0.0469(18) 0.0288(15) 0.0241(14) 0.0098(12) 0.0214(14)
C18 0.0314(16) 0.0337(16) 0.0238(14) 0.0139(12) 0.0100(12) 0.0231(13)
C19 0.0249(14) 0.0178(13) 0.0181(13) 0.0066(10) 0.0066(11) 0.0102(11)
C20 0.0147(12) 0.0104(11) 0.0150(12) 0.0017(9) 0.0022(10) 0.0036(9)
C21 0.0139(11) 0.0116(11) 0.0181(12) 0.0031(10) 0.0031(10) 0.0056(9)
C22 0.0139(12) 0.0127(11) 0.0166(12) 0.0039(10) 0.0043(10) 0.0041(9)
C23 0.0158(12) 0.0131(11) 0.0140(12) 0.0027(10) 0.0039(10) 0.0049(10)
C24 0.0177(12) 0.0159(12) 0.0143(12) 0.0002(10) 0.0039(10) 0.0067(10)
C25 0.0206(13) 0.0184(13) 0.0186(13) 0.0031(11) 0.0072(11) 0.0081(11)
C26 0.0257(14) 0.0187(13) 0.0215(13) 0.0045(11) 0.0051(11) 0.0105(11)
C27 0.0216(14) 0.0242(14) 0.0256(14) 0.0034(12) 0.0005(11) 0.0142(12)
C28 0.0187(13) 0.0246(14) 0.0268(15) 0.0047(12) 0.0049(11) 0.0061(11)
C29 0.0198(13) 0.0197(13) 0.0222(14) 0.0061(11) 0.0044(11) 0.0061(11)
C30 0.0185(12) 0.0137(12) 0.0122(11) 0.0026(9) 0.0061(10) 0.0035(10)
C31 0.0174(12) 0.0142(12) 0.0134(12) 0.0017(10) 0.0028(10) 0.0049(10)
C32 0.0196(13) 0.0195(13) 0.0159(12) 0.0078(10) 0.0048(10) 0.0086(10)
C33 0.0229(14) 0.0238(14) 0.0169(13) 0.0045(11) 0.0041(11) 0.0106(11)
C34 0.0227(14) 0.0301(15) 0.0158(13) 0.0071(11) 0.0005(11) 0.0080(12)
C35 0.0271(15) 0.0377(17) 0.0238(14) 0.0119(13) 0.0044(12) 0.0193(13)
C36 0.0360(16) 0.0297(15) 0.0184(13) 0.0083(12) 0.0073(12) 0.0209(13)
C37 0.0273(14) 0.0201(13) 0.0148(12) 0.0046(10) 0.0036(11) 0.0106(11)
C38 0.0196(12) 0.0118(11) 0.0128(12) -0.0004(9) 0.0030(10) 0.0046(10)
C39 0.0170(12) 0.0139(12) 0.0140(12) 0.0037(10) 0.0010(10) 0.0037(10)
C40 0.0144(12) 0.0140(11) 0.0148(12) 0.0029(10) 0.0011(10) 0.0049(10)
C41 0.0150(12) 0.0122(11) 0.0136(12) 0.0025(9) 0.0037(9) 0.0050(9)
C42 0.0134(11) 0.0120(11) 0.0170(12) 0.0025(10) 0.0025(10) 0.0041(9)
C43 0.0154(12) 0.0174(12) 0.0091(11) 0.0000(9) 0.0025(9) 0.0074(10)
C44 0.0196(13) 0.0175(12) 0.0178(12) 0.0035(10) 0.0045(10) 0.0087(10)
C45 0.0271(14) 0.0217(13) 0.0179(13) 0.0064(11) 0.0064(11) 0.0142(11)
C46 0.0212(14) 0.0351(16) 0.0205(14) 0.0066(12) 0.0013(11) 0.0173(12)
C47 0.0151(12) 0.0327(16) 0.0238(14) 0.0049(12) 0.0033(11) 0.0078(12)
C48 0.0168(12) 0.0194(13) 0.0182(13) 0.0028(10) 0.0031(10) 0.0069(10)
C49 0.0126(11) 0.0113(11) 0.0154(12) 0.0033(9) 0.0030(9) 0.0017(9)
C50 0.0137(11) 0.0116(11) 0.0149(12) 0.0007(10) 0.0035(10) 0.0022(9)
C51 0.0138(12) 0.0124(11) 0.0159(12) 0.0034(10) 0.0033(10) 0.0020(9)
C52 0.0150(12) 0.0131(11) 0.0130(12) 0.0048(10) 0.0016(9) -0.0001(10)
C53 0.0185(13) 0.0179(13) 0.0249(14) 0.0051(11) 0.0036(11) 0.0034(11)
C54 0.0262(14) 0.0176(13) 0.0214(13) 0.0093(11) 0.0053(11) 0.0091(11)
C1S 0.0221(14) 0.0196(13) 0.0261(14) 0.0035(11) 0.0024(12) 0.0061(11)
Cl1 0.0242(3) 0.0187(3) 0.0312(4) 0.0035(3) 0.0082(3) 0.0027(3)
Cl2 0.0424(4) 0.0254(4) 0.0248(4) 0.0063(3) 0.0012(3) 0.0128(3)
Cl3 0.0214(3) 0.0318(4) 0.0389(4) 0.0158(3) 0.0031(3) 0.0009(3)

loop_
_atom_type_symbol
_atom_type_description
_atom_type_scat_dispersion_real
_atom_type_scat_dispersion_imag
_atom_type_scat_source
C C 0.0033 0.0016 'International Tables Vol C Tables 4.2.6.8 and 6.1.1.4'
H H 0.0000 0.0000 'International Tables Vol C Tables 4.2.6.8 and 6.1.1.4'
N N 0.0061 0.0033 'International Tables Vol C Tables 4.2.6.8 and 6.1.1.4'
O O 0.0106 0.0060 'International Tables Vol C Tables 4.2.6.8 and 6.1.1.4'
Cl Cl 0.1484 0.1585 'International Tables Vol C Tables 4.2.6.8 and 6.1.1.4'

loop_
_geom_angle_atom_site_label_1
_geom_angle_atom_site_label_2
_geom_angle_atom_site_label_3
_geom_angle
C30 N1 C53 114.2(2)
C30 N1 C31 113.8(2)
C53 N1 C31 119.0(2)
C38 N2 C54 119.0(2)
C38 N2 C31 117.2(2)
C54 N2 C31 122.6(2)
C2 C1 C50 122.3(2)
C3 C2 C1 120.5(2)
C2 C3 C4 119.9(2)
C3 C4 C51 120.0(2)
C3 C4 C5 120.5(2)
C51 C4 C5 119.5(2)
C6 C5 C4 121.3(2)
C5 C6 C7 121.2(2)
C8 C7 C52 119.9(2)
C8 C7 C6 121.0(2)
C52 C7 C6 119.0(2)
C9 C8 C7 120.0(2)
C8 C9 C10 120.4(2)
C11 C10 C9 121.8(2)
C10 C11 C52 118.1(2)
C10 C11 C12 122.6(2)
C52 C11 C12 119.2(2)
C13 C12 C49 119.6(2)
C13 C12 C11 121.9(2)
C49 C12 C11 118.5(2)
C12 C13 C20 120.3(2)
C12 C13 C14 122.1(2)
C20 C13 C14 117.5(2)
C15 C14 C19 119.1(2)
C15 C14 C13 118.8(2)
C19 C14 C13 122.2(2)
C14 C15 C16 120.5(3)
C17 C16 C15 119.7(3)
C18 C17 C16 120.1(3)
C19 C18 C17 120.5(3)
C18 C19 C14 120.2(3)
C41 C20 C13 119.0(2)
C41 C20 C21 118.8(2)
C13 C20 C21 122.2(2)
C22 C21 C20 120.9(2)
C21 C22 C39 119.9(2)
C21 C22 C23 126.2(2)
C39 C22 C23 113.6(2)
C24 C23 C22 113.6(2)
C24 C23 C38 117.5(2)
C22 C23 C38 107.21(19)
C24 C23 C30 111.4(2)
C22 C23 C30 100.95(19)
C38 C23 C30 104.55(19)
C29 C24 C25 117.8(2)
C29 C24 C23 124.1(2)
C25 C24 C23 118.1(2)
C26 C25 C24 121.6(2)
C27 C26 C25 120.0(3)
C26 C27 C28 119.2(3)
C27 C28 C29 121.0(3)
C28 C29 C24 120.5(3)
O1 C30 N1 123.4(2)
O1 C30 C23 122.9(2)
N1 C30 C23 113.5(2)
N2 C31 N1 106.83(19)
N2 C31 C32 108.8(2)
N1 C31 C32 113.4(2)
N2 C31 C39 107.2(2)
N1 C31 C39 103.44(19)
C32 C31 C39 116.6(2)
C33 C32 C37 118.3(2)
C33 C32 C31 122.0(2)
C37 C32 C31 119.4(2)
C34 C33 C32 120.4(3)
C35 C34 C33 120.3(3)
C36 C35 C34 119.7(3)
C35 C36 C37 119.9(3)
C36 C37 C32 121.1(3)
O2 C38 N2 123.1(2)
O2 C38 C23 125.3(2)
N2 C38 C23 111.6(2)
C40 C39 C22 120.5(2)
C40 C39 C31 127.5(2)
C22 C39 C31 111.6(2)
C39 C40 C41 121.0(2)
C20 C41 C42 120.3(2)
C20 C41 C40 118.8(2)
C42 C41 C40 120.8(2)
C49 C42 C41 120.1(2)
C49 C42 C43 124.8(2)
C41 C42 C43 115.1(2)
C48 C43 C44 118.6(2)
C48 C43 C42 120.9(2)
C44 C43 C42 120.4(2)
C45 C44 C43 121.1(2)
C46 C45 C44 119.6(3)
C45 C46 C47 120.0(2)
C46 C47 C48 120.2(3)
C43 C48 C47 120.5(3)
C42 C49 C12 118.5(2)
C42 C49 C50 123.3(2)
C12 C49 C50 118.2(2)
C1 C50 C51 117.2(2)
C1 C50 C49 123.3(2)
C51 C50 C49 119.4(2)
C4 C51 C50 120.1(2)
C4 C51 C52 119.0(2)
C50 C51 C52 120.9(2)
C11 C52 C7 119.3(2)
C11 C52 C51 120.8(2)
C7 C52 C51 119.9(2)
Cl3 C1S Cl1 110.21(15)
Cl3 C1S Cl2 110.11(15)
Cl1 C1S Cl2 111.30(15)

loop_
_geom_bond_atom_site_label_1
_geom_bond_atom_site_label_2
_geom_bond_distance
O1 C30 1.214(3)
O2 C38 1.222(3)
N1 C30 1.378(3)
N1 C53 1.473(3)
N1 C31 1.498(3)
N2 C38 1.356(3)
N2 C54 1.467(3)
N2 C31 1.483(3)
C1 C2 1.394(3)
C1 C50 1.395(3)
C2 C3 1.376(4)
C3 C4 1.395(4)
C4 C51 1.424(3)
C4 C5 1.442(4)
C5 C6 1.346(4)
C6 C7 1.434(4)
C7 C8 1.401(4)
C7 C52 1.433(3)
C8 C9 1.374(4)
C9 C10 1.398(4)
C10 C11 1.394(3)
C11 C52 1.419(3)
C11 C12 1.490(3)
C12 C13 1.402(3)
C12 C49 1.443(3)
C13 C20 1.422(3)
C13 C14 1.497(3)
C14 C15 1.389(4)
C14 C19 1.399(3)
C15 C16 1.394(4)
C16 C17 1.387(4)
C17 C18 1.379(4)
C18 C19 1.382(4)
C20 C41 1.413(3)
C20 C21 1.432(3)
C21 C22 1.368(3)
C22 C39 1.424(3)
C22 C23 1.547(3)
C23 C24 1.527(3)
C23 C38 1.548(3)
C23 C30 1.570(3)
C24 C29 1.394(4)
C24 C25 1.399(4)
C25 C26 1.391(4)
C26 C27 1.382(4)
C27 C28 1.386(4)
C28 C29 1.392(4)
C31 C32 1.519(3)
C31 C39 1.531(3)
C32 C33 1.393(4)
C32 C37 1.398(4)
C33 C34 1.389(4)
C34 C35 1.387(4)
C35 C36 1.384(4)
C36 C37 1.384(4)
C39 C40 1.354(3)
C40 C41 1.430(3)
C41 C42 1.423(3)
C42 C49 1.409(3)
C42 C43 1.495(3)
C43 C48 1.386(3)
C43 C44 1.397(3)
C44 C45 1.388(4)
C45 C46 1.384(4)
C46 C47 1.387(4)
C47 C48 1.392(4)
C49 C50 1.487(3)
C50 C51 1.427(3)
C51 C52 1.431(3)
C1S Cl3 1.758(3)
C1S Cl1 1.756(3)
C1S Cl2 1.767(3)

loop_
_geom_torsion_atom_site_label_1
_geom_torsion_atom_site_label_2
_geom_torsion_atom_site_label_3
_geom_torsion_atom_site_label_4
_geom_torsion
C50 C1 C2 C3 -1.0(4)
C1 C2 C3 C4 -0.9(4)
C2 C3 C4 C51 0.6(4)
C2 C3 C4 C5 -179.3(2)
C3 C4 C5 C6 -178.3(3)
C51 C4 C5 C6 1.8(4)
C4 C5 C6 C7 -2.3(4)
C5 C6 C7 C8 178.5(3)
C5 C6 C7 C52 -0.8(4)
C52 C7 C8 C9 0.4(4)
C6 C7 C8 C9 -178.9(2)
C7 C8 C9 C10 -2.9(4)
C8 C9 C10 C11 -0.4(4)
C9 C10 C11 C52 5.9(4)
C9 C10 C11 C12 -178.0(2)
C10 C11 C12 C13 19.9(4)
C52 C11 C12 C13 -164.1(2)
C10 C11 C12 C49 -158.9(2)
C52 C11 C12 C49 17.1(3)
C49 C12 C13 C20 12.6(3)
C11 C12 C13 C20 -166.2(2)
C49 C12 C13 C14 -163.4(2)
C11 C12 C13 C14 17.8(4)
C12 C13 C14 C15 62.2(3)
C20 C13 C14 C15 -114.0(3)
C12 C13 C14 C19 -119.0(3)
C20 C13 C14 C19 64.8(3)
C19 C14 C15 C16 1.2(4)
C13 C14 C15 C16 -179.9(2)
C14 C15 C16 C17 0.5(4)
C15 C16 C17 C18 -1.6(4)
C16 C17 C18 C19 0.9(4)
C17 C18 C19 C14 0.8(4)
C15 C14 C19 C18 -1.9(4)
C13 C14 C19 C18 179.3(2)
C12 C13 C20 C41 0.7(3)
C14 C13 C20 C41 176.9(2)
C12 C13 C20 C21 177.5(2)
C14 C13 C20 C21 -6.3(3)
C41 C20 C21 C22 3.4(4)
C13 C20 C21 C22 -173.4(2)
C20 C21 C22 C39 -2.0(4)
C20 C21 C22 C23 170.5(2)
C21 C22 C23 C24 1.4(3)
C39 C22 C23 C24 174.4(2)
C21 C22 C23 C38 133.0(3)
C39 C22 C23 C38 -54.1(3)
C21 C22 C23 C30 -117.9(3)
C39 C22 C23 C30 55.0(2)
C22 C23 C24 C29 116.8(3)
C38 C23 C24 C29 -9.4(3)
C30 C23 C24 C29 -130.0(2)
C22 C23 C24 C25 -60.8(3)
C38 C23 C24 C25 172.9(2)
C30 C23 C24 C25 52.4(3)
C29 C24 C25 C26 0.2(4)
C23 C24 C25 C26 178.0(2)
C24 C25 C26 C27 0.2(4)
C25 C26 C27 C28 -0.2(4)
C26 C27 C28 C29 -0.3(4)
C27 C28 C29 C24 0.8(4)
C25 C24 C29 C28 -0.7(4)
C23 C24 C29 C28 -178.3(2)
C53 N1 C30 O1 -31.6(3)
C31 N1 C30 O1 -172.8(2)
C53 N1 C30 C23 143.7(2)
C31 N1 C30 C23 2.6(3)
C24 C23 C30 O1 -4.4(3)
C22 C23 C30 O1 116.5(2)
C38 C23 C30 O1 -132.3(2)
C24 C23 C30 N1 -179.8(2)
C22 C23 C30 N1 -58.9(2)
C38 C23 C30 N1 52.3(2)
C38 N2 C31 N1 52.1(3)
C54 N2 C31 N1 -114.9(2)
C38 N2 C31 C32 174.8(2)
C54 N2 C31 C32 7.9(3)
C38 N2 C31 C39 -58.3(3)
C54 N2 C31 C39 134.8(2)
C30 N1 C31 N2 -55.1(3)
C53 N1 C31 N2 165.8(2)
C30 N1 C31 C32 -175.0(2)
C53 N1 C31 C32 45.9(3)
C30 N1 C31 C39 57.8(2)
C53 N1 C31 C39 -81.3(3)
N2 C31 C32 C33 -93.8(3)
N1 C31 C32 C33 24.9(3)
C39 C31 C32 C33 144.9(2)
N2 C31 C32 C37 80.5(3)
N1 C31 C32 C37 -160.8(2)
C39 C31 C32 C37 -40.8(3)
C37 C32 C33 C34 5.6(4)
C31 C32 C33 C34 180.0(2)
C32 C33 C34 C35 -2.5(4)
C33 C34 C35 C36 -1.8(4)
C34 C35 C36 C37 2.9(4)
C35 C36 C37 C32 0.3(4)
C33 C32 C37 C36 -4.5(4)
C31 C32 C37 C36 -179.0(2)
C54 N2 C38 O2 -6.1(4)
C31 N2 C38 O2 -173.6(2)
C54 N2 C38 C23 172.2(2)
C31 N2 C38 C23 4.8(3)
C24 C23 C38 O2 -1.8(4)
C22 C23 C38 O2 -131.1(2)
C30 C23 C38 O2 122.3(3)
C24 C23 C38 N2 179.9(2)
C22 C23 C38 N2 50.6(3)
C30 C23 C38 N2 -56.0(2)
C21 C22 C39 C40 2.1(4)
C23 C22 C39 C40 -171.3(2)
C21 C22 C39 C31 175.7(2)
C23 C22 C39 C31 2.3(3)
N2 C31 C39 C40 -134.7(3)
N1 C31 C39 C40 112.6(3)
C32 C31 C39 C40 -12.5(4)
N2 C31 C39 C22 52.3(3)
N1 C31 C39 C22 -60.3(2)
C32 C31 C39 C22 174.5(2)
C22 C39 C40 C41 -3.6(4)
C31 C39 C40 C41 -176.0(2)
C13 C20 C41 C42 -10.2(3)
C21 C20 C41 C42 172.9(2)
C13 C20 C41 C40 172.2(2)
C21 C20 C41 C40 -4.7(3)
C39 C40 C41 C20 4.9(4)
C39 C40 C41 C42 -172.6(2)
C20 C41 C42 C49 6.2(4)
C40 C41 C42 C49 -176.2(2)
C20 C41 C42 C43 -174.0(2)
C40 C41 C42 C43 3.6(3)
C49 C42 C43 C48 73.3(3)
C41 C42 C43 C48 -106.5(3)
C49 C42 C43 C44 -110.8(3)
C41 C42 C43 C44 69.4(3)
C48 C43 C44 C45 -2.1(4)
C42 C43 C44 C45 -178.2(2)
C43 C44 C45 C46 0.8(4)
C44 C45 C46 C47 0.3(4)
C45 C46 C47 C48 0.0(4)
C44 C43 C48 C47 2.4(4)
C42 C43 C48 C47 178.5(2)
C46 C47 C48 C43 -1.4(4)
C41 C42 C49 C12 7.0(3)
C43 C42 C49 C12 -172.7(2)
C41 C42 C49 C50 -169.9(2)
C43 C42 C49 C50 10.3(4)
C13 C12 C49 C42 -16.5(3)
C11 C12 C49 C42 162.4(2)
C13 C12 C49 C50 160.6(2)
C11 C12 C49 C50 -20.5(3)
C2 C1 C50 C51 3.2(4)
C2 C1 C50 C49 178.2(2)
C42 C49 C50 C1 13.8(4)
C12 C49 C50 C1 -163.1(2)
C42 C49 C50 C51 -171.3(2)
C12 C49 C50 C51 11.8(3)
C3 C4 C51 C50 1.7(4)
C5 C4 C51 C50 -178.4(2)
C3 C4 C51 C52 -178.0(2)
C5 C4 C51 C52 1.9(3)
C1 C50 C51 C4 -3.5(3)
C49 C50 C51 C4 -178.7(2)
C1 C50 C51 C52 176.2(2)
C49 C50 C51 C52 1.0(3)
C10 C11 C52 C7 -8.2(3)
C12 C11 C52 C7 175.6(2)
C10 C11 C52 C51 171.9(2)
C12 C11 C52 C51 -4.3(3)
C8 C7 C52 C11 5.2(4)
C6 C7 C52 C11 -175.5(2)
C8 C7 C52 C51 -174.9(2)
C6 C7 C52 C51 4.5(4)
C4 C51 C52 C11 175.0(2)
C50 C51 C52 C11 -4.7(4)
C4 C51 C52 C7 -4.9(3)
C50 C51 C52 C7 175.4(2)
